data_2023456
loop_
_publ_author_name
'Artis, Rylan'
'Heyward, Elizabeth'
'Reyes, Naomi'
'Van Ostenbridge, Kaitlyn'
'Lynch, Will E.'
'Padgett, Clifford W.'

_publ_section_title
;
 Syntheses and crystal structures of three tri-phenyl-sulfonium
 halometallate salts of zinc, cadmium and mercury.
;
_journal_coeditor_code HB8121
_journal_issue 'Pt 4'
_journal_name_full 'Acta crystallographica. Section E, Crystallographic communications'
_journal_page_first 358
_journal_page_last 363
_journal_paper_doi 10.1107/S2056989025002245
_journal_volume 81
_journal_year 2025
_chemical_formula_iupac '(C18 H15 S)2 [Zn Cl4]'
_chemical_formula_moiety '2(C18 H15 S +), Cl4 Zn 2-'
_chemical_formula_sum 'C36 H30 Cl4 S2 Zn'
_chemical_formula_weight 733.89
_chemical_name_systematic
;
Bis(triphenylsulfonium) tetrachloridozinc(II)
;
_space_group_crystal_system monoclinic
_space_group_IT_number 14
_space_group_name_Hall '-P 2yn'
_space_group_name_H-M_alt 'P 1 21/n 1'
_atom_sites_solution_hydrogens geom
_atom_sites_solution_primary dual
_cell_angle_alpha 90
_cell_angle_beta 99.3220(10)
_cell_angle_gamma 90
_cell_formula_units_Z 4
_cell_length_a 9.16300(10)
_cell_length_b 17.5749(2)
_cell_length_c 21.1697(2)
_cell_measurement_reflns_used 13744
_cell_measurement_temperature 100.00(10)
_cell_measurement_theta_max 69.5220
_cell_measurement_theta_min 2.1130
_cell_volume 3364.12(6)
_computing_cell_refinement
;
CrysAlisPro 1.171.42.84a (Rigaku OD, 2023)
;
_computing_data_collection
;
CrysAlisPro 1.171.42.84a (Rigaku OD, 2023)
;
_computing_data_reduction
;
CrysAlisPro 1.171.42.84a (Rigaku OD, 2023)
;
_computing_molecular_graphics
;
Olex2 1.5 (Dolomanov <i>et al.</i>,  2009)
;
_computing_publication_material
;
Olex2 1.5 (Dolomanov <i>et al.</i>,  2009)
;
_computing_structure_refinement
;
<i>SHELXL2018/3</i> (Sheldrick, 2015b)
;
_computing_structure_solution
;
<i>SHELXT2018/2</i> (Sheldrick, 2015a)
;
_diffrn_ambient_temperature 100.00(10)
_diffrn_detector 'Hybrid Pixel Array Detector'
_diffrn_detector_area_resol_mean 10.0000
_diffrn_measured_fraction_theta_full 1.000
_diffrn_measured_fraction_theta_max 1.000
_diffrn_measurement_device 'four-circle diffractometer'
_diffrn_measurement_device_type 'XtaLAB Synergy, Single source at home/near, HyPix3000'
_diffrn_measurement_method '\w scans'
_diffrn_radiation_monochromator mirror
_diffrn_radiation_probe x-ray
_diffrn_radiation_type 'Cu K\a'
_diffrn_radiation_wavelength 1.54184
_diffrn_reflns_av_R_equivalents 0.0359
_diffrn_reflns_av_unetI/netI 0.0339
_diffrn_reflns_limit_h_max 10
_diffrn_reflns_limit_h_min -11
_diffrn_reflns_limit_k_max 20
_diffrn_reflns_limit_k_min -21
_diffrn_reflns_limit_l_max 25
_diffrn_reflns_limit_l_min -25
_diffrn_reflns_number 19982
_diffrn_reflns_theta_full 67.684
_diffrn_reflns_theta_max 68.234
_diffrn_reflns_theta_min 3.286
_diffrn_source 'micro-focus sealed X-ray tube'
_exptl_absorpt_coefficient_mu 5.285
_exptl_absorpt_correction_T_max 1.000
_exptl_absorpt_correction_T_min 0.398
_exptl_absorpt_correction_type gaussian
_exptl_absorpt_process_details
;
(CrysAlisPro; Rigaku OD, 2023)
;
_exptl_crystal_colour 'clear colourless'
_exptl_crystal_density_diffrn 1.449
_exptl_crystal_description irregular
_exptl_crystal_F_000 1504
_exptl_crystal_size_max 0.41
_exptl_crystal_size_mid 0.286
_exptl_crystal_size_min 0.163
_refine_diff_density_max 0.315
_refine_diff_density_min -0.374
_refine_ls_extinction_method none
_refine_ls_goodness_of_fit_ref 1.039
_refine_ls_hydrogen_treatment constr
_refine_ls_matrix_type full
_refine_ls_number_parameters 388
_refine_ls_number_reflns 6146
_refine_ls_number_restraints 0
_refine_ls_restrained_S_all 1.039
_refine_ls_R_factor_all 0.0315
_refine_ls_R_factor_gt 0.0288
_refine_ls_shift/su_max 0.001
_refine_ls_shift/su_mean 0.000
_refine_ls_structure_factor_coef Fsqd
_refine_ls_weighting_details 'w=1/[\s^2^(Fo^2^)+(0.0352P)^2^+1.5636P] where P=(Fo^2^+2Fc^2^)/3'
_refine_ls_weighting_scheme calc
_refine_ls_wR_factor_gt 0.0726
_refine_ls_wR_factor_ref 0.0741
_reflns_number_gt 5660
_reflns_number_total 6146
_reflns_threshold_expression 'I > 2\s(I)'
_cod_data_source_file hb8121.cif
_cod_data_source_block I
_cod_depositor_comments 'Adding full bibliography for 2023454--2023456.cif.'
_cod_database_code 2023456
_shelx_space_group_comment
;
The symmetry employed for this shelxl refinement is uniquely defined
by the following loop, which should always be used as a source of
symmetry information in preference to the above space-group names.
They are only intended as comments.
;
_shelx_estimated_absorpt_t_min 0.221
_shelx_estimated_absorpt_t_max 0.480

loop_
_space_group_symop_operation_xyz
'x, y, z'
'-x+1/2, y+1/2, -z+1/2'
'-x, -y, -z'
'x-1/2, -y-1/2, z-1/2'

loop_
_atom_site_type_symbol
_atom_site_label
_atom_site_fract_x
_atom_site_fract_y
_atom_site_fract_z
_atom_site_U_iso_or_equiv
_atom_site_adp_type
_atom_site_calc_flag
_atom_site_occupancy
_atom_site_disorder_assembly
_atom_site_disorder_group
C C1 0.8253(2) 0.47093(10) 0.38690(8) 0.0146(4) Uani d 1 . .
S S1 0.74640(5) 0.51070(3) 0.31186(2) 0.01438(10) Uani d 1 . .
C C2 0.7441(2) 0.48286(11) 0.43563(9) 0.0184(4) Uani d 1 . .
H H2 0.657200 0.513262 0.428924 0.022 Uiso calc 1 . .
C C3 0.7930(2) 0.44910(12) 0.49490(9) 0.0231(4) Uani d 1 . .
H H3 0.738618 0.455906 0.529078 0.028 Uiso calc 1 . .
C C4 0.9207(2) 0.40567(11) 0.50395(9) 0.0225(4) Uani d 1 . .
H H4 0.952540 0.382096 0.544203 0.027 Uiso calc 1 . .
C C5 1.0025(2) 0.39624(11) 0.45497(10) 0.0225(4) Uani d 1 . .
H H5 1.091095 0.367214 0.462098 0.027 Uiso calc 1 . .
C C6 0.9557(2) 0.42893(11) 0.39561(9) 0.0195(4) Uani d 1 . .
H H6 1.011171 0.422818 0.361730 0.023 Uiso calc 1 . .
C C7 0.9009(2) 0.52951(11) 0.27204(9) 0.0165(4) Uani d 1 . .
C C8 0.9798(2) 0.59510(12) 0.29067(10) 0.0236(4) Uani d 1 . .
H H8 0.950942 0.627520 0.322368 0.028 Uiso calc 1 . .
C C9 1.1020(2) 0.61272(13) 0.26219(10) 0.0253(5) Uani d 1 . .
H H9 1.158056 0.657224 0.274808 0.030 Uiso calc 1 . .
C C10 1.1421(2) 0.56588(12) 0.21575(10) 0.0247(5) Uani d 1 . .
H H10 1.225365 0.578253 0.196228 0.030 Uiso calc 1 . .
C C11 1.0618(3) 0.50129(13) 0.19762(11) 0.0345(6) Uani d 1 . .
H H11 1.090248 0.469337 0.165533 0.041 Uiso calc 1 . .
C C12 0.9398(3) 0.48194(12) 0.22537(10) 0.0272(5) Uani d 1 . .
H H12 0.884440 0.437234 0.212702 0.033 Uiso calc 1 . .
C C13 0.6535(2) 0.43173(11) 0.26970(8) 0.0166(4) Uani d 1 . .
C C14 0.5248(2) 0.44948(12) 0.22839(10) 0.0235(4) Uani d 1 . .
H H14 0.490734 0.500518 0.223418 0.028 Uiso calc 1 . .
C C15 0.4469(2) 0.39056(13) 0.19437(11) 0.0301(5) Uani d 1 . .
H H15 0.357985 0.401338 0.165974 0.036 Uiso calc 1 . .
C C16 0.4974(2) 0.31665(12) 0.20143(10) 0.0256(5) Uani d 1 . .
H H16 0.443526 0.276913 0.177755 0.031 Uiso calc 1 . .
C C17 0.6264(2) 0.30022(12) 0.24291(10) 0.0259(5) Uani d 1 . .
H H17 0.660949 0.249241 0.247467 0.031 Uiso calc 1 . .
C C18 0.7052(2) 0.35761(12) 0.27774(10) 0.0235(4) Uani d 1 . .
H H18 0.793156 0.346507 0.306655 0.028 Uiso calc 1 . .
S S2 0.53980(5) 0.77362(2) 0.49292(2) 0.01309(10) Uani d 1 . .
C C19 0.3622(2) 0.79066(11) 0.51477(9) 0.0164(4) Uani d 1 . .
C C20 0.3423(2) 0.80035(13) 0.57820(10) 0.0257(5) Uani d 1 . .
H H20 0.424629 0.801209 0.611844 0.031 Uiso calc 1 . .
C C21 0.1995(3) 0.80870(13) 0.59095(11) 0.0305(5) Uani d 1 . .
H H21 0.183467 0.815984 0.633755 0.037 Uiso calc 1 . .
C C22 0.0806(2) 0.80650(12) 0.54183(11) 0.0275(5) Uani d 1 . .
H H22 -0.016761 0.812408 0.551145 0.033 Uiso calc 1 . .
C C23 0.1015(2) 0.79579(12) 0.47909(11) 0.0240(4) Uani d 1 . .
H H23 0.018640 0.793888 0.445736 0.029 Uiso calc 1 . .
C C24 0.2437(2) 0.78781(11) 0.46489(9) 0.0183(4) Uani d 1 . .
H H24 0.259268 0.780567 0.422012 0.022 Uiso calc 1 . .
C C25 0.6307(2) 0.86388(10) 0.49645(9) 0.0154(4) Uani d 1 . .
C C26 0.7194(2) 0.87534(12) 0.44999(9) 0.0200(4) Uani d 1 . .
H H26 0.728879 0.836998 0.419279 0.024 Uiso calc 1 . .
C C27 0.7940(2) 0.94416(12) 0.44938(10) 0.0260(5) Uani d 1 . .
H H27 0.855443 0.953012 0.418043 0.031 Uiso calc 1 . .
C C28 0.7792(2) 0.99994(12) 0.49421(11) 0.0286(5) Uani d 1 . .
H H28 0.831311 1.046631 0.493807 0.034 Uiso calc 1 . .
C C29 0.6889(3) 0.98766(12) 0.53940(10) 0.0296(5) Uani d 1 . .
H H29 0.678724 1.026266 0.569799 0.035 Uiso calc 1 . .
C C30 0.6129(2) 0.91971(11) 0.54101(9) 0.0241(4) Uani d 1 . .
H H30 0.550007 0.911500 0.571895 0.029 Uiso calc 1 . .
C C31 0.6273(2) 0.72101(11) 0.56086(8) 0.0143(4) Uani d 1 . .
C C32 0.5861(2) 0.64505(11) 0.56004(9) 0.0196(4) Uani d 1 . .
H H32 0.524944 0.624018 0.523704 0.023 Uiso calc 1 . .
C C33 0.6357(2) 0.60016(12) 0.61330(10) 0.0231(4) Uani d 1 . .
H H33 0.607100 0.548260 0.614129 0.028 Uiso calc 1 . .
C C34 0.7274(2) 0.63185(12) 0.66521(9) 0.0224(4) Uani d 1 . .
H H34 0.760331 0.601393 0.701813 0.027 Uiso calc 1 . .
C C35 0.7715(2) 0.70692(12) 0.66456(9) 0.0211(4) Uani d 1 . .
H H35 0.836093 0.727328 0.700148 0.025 Uiso calc 1 . .
C C36 0.7215(2) 0.75270(11) 0.61196(9) 0.0179(4) Uani d 1 . .
H H36 0.751214 0.804423 0.611030 0.021 Uiso calc 1 . .
Cl Cl1 0.54216(5) 0.65468(3) 0.23073(2) 0.02032(11) Uani d 1 . .
Zn Zn1 0.54009(3) 0.69024(2) 0.33396(2) 0.01294(7) Uani d 1 . .
Cl Cl2 0.77135(5) 0.69108(3) 0.39384(2) 0.01820(11) Uani d 1 . .
Cl Cl3 0.40705(5) 0.60886(3) 0.38479(2) 0.02266(11) Uani d 1 . .
Cl Cl4 0.43578(5) 0.80813(3) 0.33149(2) 0.01928(11) Uani d 1 . .

loop_
_atom_site_aniso_label
_atom_site_aniso_U_11
_atom_site_aniso_U_22
_atom_site_aniso_U_33
_atom_site_aniso_U_12
_atom_site_aniso_U_13
_atom_site_aniso_U_23
C1 0.0172(9) 0.0137(9) 0.0119(9) -0.0019(7) -0.0006(7) 0.0015(7)
S1 0.0168(2) 0.0139(2) 0.0117(2) 0.00158(17) 0.00013(17) 0.00038(17)
C2 0.0164(9) 0.0197(10) 0.0189(10) -0.0037(8) 0.0024(8) -0.0005(8)
C3 0.0297(11) 0.0252(11) 0.0143(9) -0.0090(9) 0.0035(8) 0.0024(8)
C4 0.0291(11) 0.0193(10) 0.0161(10) -0.0076(9) -0.0054(8) 0.0056(8)
C5 0.0212(10) 0.0183(10) 0.0248(11) 0.0019(8) -0.0059(8) 0.0035(8)
C6 0.0207(10) 0.0203(10) 0.0168(9) 0.0012(8) 0.0006(8) -0.0011(8)
C7 0.0202(9) 0.0171(9) 0.0115(9) 0.0028(8) 0.0008(7) 0.0040(7)
C8 0.0248(10) 0.0264(11) 0.0199(10) -0.0030(9) 0.0048(8) -0.0063(9)
C9 0.0223(10) 0.0290(12) 0.0238(11) -0.0049(9) 0.0011(8) -0.0010(9)
C10 0.0240(11) 0.0272(11) 0.0246(11) 0.0064(9) 0.0088(9) 0.0087(9)
C11 0.0548(15) 0.0225(11) 0.0332(13) 0.0012(11) 0.0284(12) -0.0003(10)
C12 0.0439(13) 0.0166(10) 0.0248(11) -0.0042(9) 0.0169(10) -0.0043(9)
C13 0.0204(9) 0.0173(9) 0.0119(9) -0.0022(8) 0.0018(7) -0.0017(7)
C14 0.0245(11) 0.0180(10) 0.0256(11) 0.0021(8) -0.0034(8) 0.0001(8)
C15 0.0270(11) 0.0281(12) 0.0293(12) 0.0006(9) -0.0132(9) -0.0018(10)
C16 0.0313(12) 0.0221(11) 0.0214(11) -0.0052(9) -0.0018(9) -0.0034(9)
C17 0.0324(12) 0.0181(10) 0.0252(11) 0.0022(9) -0.0015(9) -0.0024(8)
C18 0.0257(11) 0.0194(10) 0.0223(10) 0.0034(9) -0.0057(8) -0.0007(8)
S2 0.0147(2) 0.0147(2) 0.0096(2) -0.00055(17) 0.00127(16) -0.00027(16)
C19 0.0181(9) 0.0157(9) 0.0164(9) 0.0016(8) 0.0053(7) 0.0025(8)
C20 0.0291(11) 0.0332(12) 0.0155(10) 0.0066(9) 0.0055(8) 0.0030(9)
C21 0.0363(12) 0.0359(13) 0.0237(11) 0.0099(10) 0.0185(10) 0.0078(9)
C22 0.0219(11) 0.0231(11) 0.0413(13) 0.0027(9) 0.0167(10) 0.0074(9)
C23 0.0172(10) 0.0196(10) 0.0347(12) -0.0027(8) 0.0025(9) -0.0011(9)
C24 0.0194(10) 0.0150(9) 0.0206(10) -0.0006(8) 0.0032(8) -0.0015(8)
C25 0.0170(9) 0.0126(9) 0.0150(9) 0.0003(7) -0.0018(7) 0.0021(7)
C26 0.0196(10) 0.0193(10) 0.0207(10) -0.0009(8) 0.0024(8) -0.0006(8)
C27 0.0269(11) 0.0248(11) 0.0269(11) -0.0043(9) 0.0062(9) 0.0044(9)
C28 0.0342(12) 0.0184(11) 0.0300(12) -0.0059(9) -0.0044(10) 0.0026(9)
C29 0.0458(14) 0.0177(11) 0.0243(11) -0.0025(10) 0.0029(10) -0.0052(9)
C30 0.0351(12) 0.0194(10) 0.0183(10) -0.0008(9) 0.0055(9) -0.0014(8)
C31 0.0139(9) 0.0163(9) 0.0122(9) 0.0017(7) 0.0006(7) 0.0010(7)
C32 0.0206(10) 0.0192(10) 0.0175(10) -0.0036(8) -0.0011(8) -0.0012(8)
C33 0.0245(10) 0.0181(10) 0.0261(11) -0.0019(8) 0.0025(8) 0.0044(8)
C34 0.0225(10) 0.0277(11) 0.0170(10) 0.0037(9) 0.0032(8) 0.0078(8)
C35 0.0215(10) 0.0283(11) 0.0120(9) -0.0006(9) -0.0022(8) -0.0013(8)
C36 0.0194(9) 0.0183(10) 0.0158(9) -0.0017(8) 0.0026(7) -0.0017(8)
Cl1 0.0317(3) 0.0195(2) 0.0104(2) 0.00282(19) 0.00520(18) 0.00101(17)
Zn1 0.01626(13) 0.01306(13) 0.00941(13) 0.00044(9) 0.00177(10) 0.00183(9)
Cl2 0.0158(2) 0.0190(2) 0.0185(2) 0.00186(17) -0.00122(17) -0.00075(17)
Cl3 0.0242(2) 0.0237(2) 0.0204(2) -0.00547(19) 0.00445(19) 0.00802(19)
Cl4 0.0259(2) 0.0164(2) 0.0145(2) 0.00658(18) 0.00023(18) 0.00183(17)

loop_
_atom_type_symbol
_atom_type_description
_atom_type_scat_dispersion_real
_atom_type_scat_dispersion_imag
_atom_type_scat_source
C C 0.0181 0.0091 'International Tables Vol C Tables 4.2.6.8 and 6.1.1.4'
H H 0.0000 0.0000 'International Tables Vol C Tables 4.2.6.8 and 6.1.1.4'
Cl Cl 0.3639 0.7018 'International Tables Vol C Tables 4.2.6.8 and 6.1.1.4'
S S 0.3331 0.5567 'International Tables Vol C Tables 4.2.6.8 and 6.1.1.4'
Zn Zn -1.5491 0.6778 'International Tables Vol C Tables 4.2.6.8 and 6.1.1.4'

loop_
_exptl_crystal_face_index_h
_exptl_crystal_face_index_k
_exptl_crystal_face_index_l
_exptl_crystal_face_perp_dist
2 -1 2 0.1446
-1 1 -1 0.1414
0 -1 0 0.2105
0 1 0 0.2010
-2 1 -2 0.1566
-1 1 -2 0.1435
1 -1 2 0.1470
0 -1 1 0.1653
0 1 -1 0.1595
-1 0 -2 0.1710
-1 -2 1 0.1320
1 2 -1 0.1426
0 1 -2 0.1482
0 0 1 0.0373
0 0 -1 0.1262
-1 0 2 0.0749
1 0 -1 0.1202
0 -1 -2 0.1439

loop_
_geom_angle_atom_site_label_1
_geom_angle_atom_site_label_2
_geom_angle_atom_site_label_3
_geom_angle_site_symmetry_1
_geom_angle_site_symmetry_3
_geom_angle
_geom_angle_publ_flag
C2 C1 S1 . . 114.63(14) ?
C2 C1 C6 . . 122.44(17) ?
C6 C1 S1 . . 122.90(14) ?
C1 S1 C7 . . 104.77(8) ?
C1 S1 C13 . . 103.45(9) ?
C13 S1 C7 . . 104.88(9) ?
C1 C2 H2 . . 120.9 ?
C1 C2 C3 . . 118.25(18) ?
C3 C2 H2 . . 120.9 ?
C2 C3 H3 . . 120.0 ?
C4 C3 C2 . . 120.02(19) ?
C4 C3 H3 . . 120.0 ?
C3 C4 H4 . . 119.6 ?
C3 C4 C5 . . 120.71(18) ?
C5 C4 H4 . . 119.6 ?
C4 C5 H5 . . 119.9 ?
C4 C5 C6 . . 120.28(19) ?
C6 C5 H5 . . 119.9 ?
C1 C6 H6 . . 120.9 ?
C5 C6 C1 . . 118.26(18) ?
C5 C6 H6 . . 120.9 ?
C8 C7 S1 . . 115.83(15) ?
C8 C7 C12 . . 121.57(19) ?
C12 C7 S1 . . 122.60(16) ?
C7 C8 H8 . . 120.6 ?
C7 C8 C9 . . 118.85(19) ?
C9 C8 H8 . . 120.6 ?
C8 C9 H9 . . 119.9 ?
C10 C9 C8 . . 120.2(2) ?
C10 C9 H9 . . 119.9 ?
C9 C10 H10 . . 120.0 ?
C11 C10 C9 . . 120.1(2) ?
C11 C10 H10 . . 120.0 ?
C10 C11 H11 . . 119.4 ?
C10 C11 C12 . . 121.1(2) ?
C12 C11 H11 . . 119.4 ?
C7 C12 C11 . . 118.2(2) ?
C7 C12 H12 . . 120.9 ?
C11 C12 H12 . . 120.9 ?
C14 C13 S1 . . 115.34(15) ?
C14 C13 C18 . . 121.87(18) ?
C18 C13 S1 . . 122.79(15) ?
C13 C14 H14 . . 120.9 ?
C13 C14 C15 . . 118.18(19) ?
C15 C14 H14 . . 120.9 ?
C14 C15 H15 . . 119.7 ?
C16 C15 C14 . . 120.68(19) ?
C16 C15 H15 . . 119.7 ?
C15 C16 H16 . . 119.9 ?
C15 C16 C17 . . 120.16(19) ?
C17 C16 H16 . . 119.9 ?
C16 C17 H17 . . 119.8 ?
C18 C17 C16 . . 120.33(19) ?
C18 C17 H17 . . 119.8 ?
C13 C18 H18 . . 120.6 ?
C17 C18 C13 . . 118.77(18) ?
C17 C18 H18 . . 120.6 ?
C25 S2 C19 . . 106.14(9) ?
C31 S2 C19 . . 100.78(9) ?
C31 S2 C25 . . 106.27(9) ?
C20 C19 S2 . . 122.41(15) ?
C24 C19 S2 . . 115.48(14) ?
C24 C19 C20 . . 121.94(18) ?
C19 C20 H20 . . 120.8 ?
C21 C20 C19 . . 118.4(2) ?
C21 C20 H20 . . 120.8 ?
C20 C21 H21 . . 119.8 ?
C22 C21 C20 . . 120.4(2) ?
C22 C21 H21 . . 119.8 ?
C21 C22 H22 . . 119.6 ?
C21 C22 C23 . . 120.8(2) ?
C23 C22 H22 . . 119.6 ?
C22 C23 H23 . . 120.0 ?
C22 C23 C24 . . 120.1(2) ?
C24 C23 H23 . . 120.0 ?
C19 C24 C23 . . 118.48(18) ?
C19 C24 H24 . . 120.8 ?
C23 C24 H24 . . 120.8 ?
C26 C25 S2 . . 114.92(14) ?
C26 C25 C30 . . 121.69(18) ?
C30 C25 S2 . . 123.38(15) ?
C25 C26 H26 . . 120.7 ?
C25 C26 C27 . . 118.54(19) ?
C27 C26 H26 . . 120.7 ?
C26 C27 H27 . . 119.8 ?
C28 C27 C26 . . 120.4(2) ?
C28 C27 H27 . . 119.8 ?
C27 C28 H28 . . 120.0 ?
C29 C28 C27 . . 120.0(2) ?
C29 C28 H28 . . 120.0 ?
C28 C29 H29 . . 119.6 ?
C28 C29 C30 . . 120.8(2) ?
C30 C29 H29 . . 119.6 ?
C25 C30 H30 . . 120.7 ?
C29 C30 C25 . . 118.52(19) ?
C29 C30 H30 . . 120.7 ?
C32 C31 S2 . . 113.72(13) ?
C32 C31 C36 . . 122.02(17) ?
C36 C31 S2 . . 124.17(15) ?
C31 C32 H32 . . 120.6 ?
C31 C32 C33 . . 118.90(18) ?
C33 C32 H32 . . 120.6 ?
C32 C33 H33 . . 120.3 ?
C34 C33 C32 . . 119.40(19) ?
C34 C33 H33 . . 120.3 ?
C33 C34 H34 . . 119.5 ?
C35 C34 C33 . . 121.10(19) ?
C35 C34 H34 . . 119.4 ?
C34 C35 H35 . . 119.9 ?
C34 C35 C36 . . 120.15(18) ?
C36 C35 H35 . . 119.9 ?
C31 C36 C35 . . 118.36(18) ?
C31 C36 H36 . . 120.8 ?
C35 C36 H36 . . 120.8 ?
Cl1 Zn1 Cl2 . . 112.522(19) ?
Cl1 Zn1 Cl4 . . 107.238(18) ?
Cl3 Zn1 Cl1 . . 111.85(2) ?
Cl3 Zn1 Cl2 . . 105.247(19) ?
Cl3 Zn1 Cl4 . . 109.24(2) ?
Cl4 Zn1 Cl2 . . 110.760(19) ?

loop_
_geom_bond_atom_site_label_1
_geom_bond_atom_site_label_2
_geom_bond_site_symmetry_2
_geom_bond_distance
_geom_bond_publ_flag
C1 S1 . 1.7784(18) ?
C1 C2 . 1.383(3) ?
C1 C6 . 1.391(3) ?
S1 C7 . 1.7919(19) ?
S1 C13 . 1.7892(19) ?
C2 H2 . 0.9500 ?
C2 C3 . 1.395(3) ?
C3 H3 . 0.9500 ?
C3 C4 . 1.384(3) ?
C4 H4 . 0.9500 ?
C4 C5 . 1.384(3) ?
C5 H5 . 0.9500 ?
C5 C6 . 1.385(3) ?
C6 H6 . 0.9500 ?
C7 C8 . 1.384(3) ?
C7 C12 . 1.384(3) ?
C8 H8 . 0.9500 ?
C8 C9 . 1.390(3) ?
C9 H9 . 0.9500 ?
C9 C10 . 1.377(3) ?
C10 H10 . 0.9500 ?
C10 C11 . 1.373(3) ?
C11 H11 . 0.9500 ?
C11 C12 . 1.386(3) ?
C12 H12 . 0.9500 ?
C13 C14 . 1.385(3) ?
C13 C18 . 1.387(3) ?
C14 H14 . 0.9500 ?
C14 C15 . 1.391(3) ?
C15 H15 . 0.9500 ?
C15 C16 . 1.379(3) ?
C16 H16 . 0.9500 ?
C16 C17 . 1.384(3) ?
C17 H17 . 0.9500 ?
C17 C18 . 1.382(3) ?
C18 H18 . 0.9500 ?
S2 C19 . 1.7879(19) ?
S2 C25 . 1.7876(19) ?
S2 C31 . 1.7868(18) ?
C19 C20 . 1.394(3) ?
C19 C24 . 1.388(3) ?
C20 H20 . 0.9500 ?
C20 C21 . 1.386(3) ?
C21 H21 . 0.9500 ?
C21 C22 . 1.380(3) ?
C22 H22 . 0.9500 ?
C22 C23 . 1.385(3) ?
C23 H23 . 0.9500 ?
C23 C24 . 1.391(3) ?
C24 H24 . 0.9500 ?
C25 C26 . 1.388(3) ?
C25 C30 . 1.389(3) ?
C26 H26 . 0.9500 ?
C26 C27 . 1.390(3) ?
C27 H27 . 0.9500 ?
C27 C28 . 1.386(3) ?
C28 H28 . 0.9500 ?
C28 C29 . 1.380(3) ?
C29 H29 . 0.9500 ?
C29 C30 . 1.386(3) ?
C30 H30 . 0.9500 ?
C31 C32 . 1.387(3) ?
C31 C36 . 1.387(3) ?
C32 H32 . 0.9500 ?
C32 C33 . 1.391(3) ?
C33 H33 . 0.9500 ?
C33 C34 . 1.387(3) ?
C34 H34 . 0.9500 ?
C34 C35 . 1.381(3) ?
C35 H35 . 0.9500 ?
C35 C36 . 1.390(3) ?
C36 H36 . 0.9500 ?
Cl1 Zn1 . 2.2760(5) ?
Zn1 Cl2 . 2.2863(5) ?
Zn1 Cl3 . 2.2615(5) ?
Zn1 Cl4 . 2.2788(5) ?

loop_
_geom_hbond_atom_site_label_D
_geom_hbond_atom_site_label_H
_geom_hbond_atom_site_label_A
_geom_hbond_site_symmetry_A
_geom_hbond_distance_DH
_geom_hbond_distance_HA
_geom_hbond_distance_DA
_geom_hbond_angle_DHA
C3 H3 Cl3 3_666 0.95 2.68 3.5210(19) 148
C8 H8 Cl2 1_555 0.95 2.66 3.552(2) 158
C14 H14 Cl1 1_555 0.95 2.75 3.610(2) 151
C21 H21 Cl1 4_576 0.95 2.65 3.554(2) 159
C24 H24 Cl4 1_555 0.95 2.74 3.5792(19) 147
C26 H26 Cl2 1_555 0.95 2.66 3.509(2) 149
C33 H33 Cl3 3_666 0.95 2.76 3.695(2) 167
C35 H35 Cl1 4_676 0.95 2.81 3.592(2) 140

loop_
_geom_torsion_atom_site_label_1
_geom_torsion_atom_site_label_2
_geom_torsion_atom_site_label_3
_geom_torsion_atom_site_label_4
_geom_torsion_site_symmetry_1
_geom_torsion_site_symmetry_2
_geom_torsion_site_symmetry_3
_geom_torsion_site_symmetry_4
_geom_torsion
_geom_torsion_publ_flag
C1 S1 C7 C8 . . . . -79.65(16) ?
C1 S1 C7 C12 . . . . 100.49(18) ?
C1 S1 C13 C14 . . . . 146.68(15) ?
C1 S1 C13 C18 . . . . -32.96(19) ?
C1 C2 C3 C4 . . . . 0.7(3) ?
S1 C1 C2 C3 . . . . 175.68(15) ?
S1 C1 C6 C5 . . . . -175.80(15) ?
S1 C7 C8 C9 . . . . 179.31(15) ?
S1 C7 C12 C11 . . . . -179.67(17) ?
S1 C13 C14 C15 . . . . -179.71(17) ?
S1 C13 C18 C17 . . . . -179.72(16) ?
C2 C1 S1 C7 . . . . 152.39(15) ?
C2 C1 S1 C13 . . . . -97.97(15) ?
C2 C1 C6 C5 . . . . 1.9(3) ?
C2 C3 C4 C5 . . . . 1.1(3) ?
C3 C4 C5 C6 . . . . -1.4(3) ?
C4 C5 C6 C1 . . . . -0.1(3) ?
C6 C1 S1 C7 . . . . -29.71(18) ?
C6 C1 S1 C13 . . . . 79.93(18) ?
C6 C1 C2 C3 . . . . -2.2(3) ?
C7 S1 C13 C14 . . . . -103.76(16) ?
C7 S1 C13 C18 . . . . 76.59(19) ?
C7 C8 C9 C10 . . . . 0.7(3) ?
C8 C7 C12 C11 . . . . 0.5(3) ?
C8 C9 C10 C11 . . . . -0.3(3) ?
C9 C10 C11 C12 . . . . 0.0(3) ?
C10 C11 C12 C7 . . . . 0.0(3) ?
C12 C7 C8 C9 . . . . -0.8(3) ?
C13 S1 C7 C8 . . . . 171.75(15) ?
C13 S1 C7 C12 . . . . -8.11(19) ?
C13 C14 C15 C16 . . . . -0.4(3) ?
C14 C13 C18 C17 . . . . 0.7(3) ?
C14 C15 C16 C17 . . . . 0.3(4) ?
C15 C16 C17 C18 . . . . 0.3(3) ?
C16 C17 C18 C13 . . . . -0.8(3) ?
C18 C13 C14 C15 . . . . -0.1(3) ?
S2 C19 C20 C21 . . . . -176.14(16) ?
S2 C19 C24 C23 . . . . 176.02(15) ?
S2 C25 C26 C27 . . . . 179.96(15) ?
S2 C25 C30 C29 . . . . 179.96(16) ?
S2 C31 C32 C33 . . . . -173.80(15) ?
S2 C31 C36 C35 . . . . 174.11(15) ?
C19 S2 C25 C26 . . . . -143.88(14) ?
C19 S2 C25 C30 . . . . 34.76(19) ?
C19 S2 C31 C32 . . . . 79.22(16) ?
C19 S2 C31 C36 . . . . -97.33(17) ?
C19 C20 C21 C22 . . . . 0.7(3) ?
C20 C19 C24 C23 . . . . 0.7(3) ?
C20 C21 C22 C23 . . . . 0.1(3) ?
C21 C22 C23 C24 . . . . -0.6(3) ?
C22 C23 C24 C19 . . . . 0.2(3) ?
C24 C19 C20 C21 . . . . -1.2(3) ?
C25 S2 C19 C20 . . . . -78.26(19) ?
C25 S2 C19 C24 . . . . 106.50(15) ?
C25 S2 C31 C32 . . . . -170.27(14) ?
C25 S2 C31 C36 . . . . 13.18(19) ?
C25 C26 C27 C28 . . . . -0.2(3) ?
C26 C25 C30 C29 . . . . -1.5(3) ?
C26 C27 C28 C29 . . . . -0.7(3) ?
C27 C28 C29 C30 . . . . 0.5(3) ?
C28 C29 C30 C25 . . . . 0.6(3) ?
C30 C25 C26 C27 . . . . 1.3(3) ?
C31 S2 C19 C20 . . . . 32.35(19) ?
C31 S2 C19 C24 . . . . -142.89(15) ?
C31 S2 C25 C26 . . . . 109.43(15) ?
C31 S2 C25 C30 . . . . -71.94(18) ?
C31 C32 C33 C34 . . . . -1.3(3) ?
C32 C31 C36 C35 . . . . -2.2(3) ?
C32 C33 C34 C35 . . . . -0.8(3) ?
C33 C34 C35 C36 . . . . 1.4(3) ?
C34 C35 C36 C31 . . . . 0.0(3) ?
C36 C31 C32 C33 . . . . 2.8(3) ?
